data_1542007
loop_
_publ_author_name
'Maksimov, B.A.'
'Ilyukhin, V.V.'
'Kharitonov, Yu.A.'
'Belov, N.V.'

_publ_section_title
;
 Crystal structure of yttrium oxyorthosilicate Y2 O3 Si O2 and Y2 Si O5.
 Dual function of yttrium
;
_journal_name_full Kristallografiya
_journal_page_first 926
_journal_page_last 933
_journal_volume 15
_journal_year 1970
_chemical_formula_sum 'O5 Si Y2'
_chemical_name_systematic 'Y2 (Si O4) O'
_space_group_IT_number 15
_symmetry_space_group_name_Hall '-I 2ya'
_symmetry_space_group_name_H-M 'I 1 2/a 1'
_cell_angle_alpha 90
_cell_angle_beta 102.65
_cell_angle_gamma 90
_cell_formula_units_Z 8
_cell_length_a 10.41
_cell_length_b 6.721
_cell_length_c 12.49
_cell_volume 852.658
_citation_journal_id_ASTM KRISAJ
_cod_data_source_file Maksimov_KRISAJ_1970_226.cif
_cod_data_source_block O5Si1Y2
_cod_original_cell_volume 852.6581
_cod_original_sg_symbol_Hall '-C 2yc (x+z,y,-x)'
_cod_original_formula_sum 'O5 Si1 Y2'
_cod_database_code 1542007

loop_
_symmetry_equiv_pos_as_xyz
x,y,z
-x+1/2,y,-z
-x,-y,-z
x-1/2,-y,z
x+1/2,y+1/2,z+1/2
-x+1,y+1/2,-z+1/2
-x+1/2,-y+1/2,-z+1/2
x,-y+1/2,z+1/2

loop_
_atom_site_label
_atom_site_type_symbol
_atom_site_fract_x
_atom_site_fract_y
_atom_site_fract_z
_atom_site_occupancy
_atom_site_U_iso_or_equiv
O2 O-2 0.446 -0.002 0.089 1 0.0
O3 O-2 0.468 -0.157 0.298 1 0.0
Si1 Si+4 0.373 -0.093 0.181 1 0.0
O1 O-2 0.3 -0.287 0.118 1 0.0
O5 O-2 0.382 0.398 -0.015 1 0.0
O4 O-2 0.263 0.071 0.203 1 0.0
Y1 Y+3 0.306 0.378 0.141 1 0.0
Y2 Y+3 0.429 -0.257 -0.037 1 0.0
